data_1008434
loop_
_publ_author_name
'Collomb, A'
'Hadj Farhat, M A'
'Joubert, J C'

_publ_section_title
;
Cobalt Location in the Y-Type Hexagonal Ferrite : Ba Co Fe~6~ O~11~
;
_journal_coden_ASTM MRBUAC
_journal_name_full 'Materials Research Bulletin'
_journal_page_first 453
_journal_page_last 458
_journal_paper_doi 10.1016/0025-5408(89)90027-5
_journal_volume 24
_journal_year 1989
_chemical_formula_structural 'Ba Co Fe6 O11'
_chemical_formula_sum 'Ba Co Fe6 O11'
_chemical_name_systematic 'Barium cobalt hexairon(III) oxide'
_space_group_IT_number 166
_symmetry_cell_setting trigonal
_symmetry_space_group_name_Hall '-R 3 2"'
_symmetry_space_group_name_H-M 'R -3 m :H'
_cell_angle_alpha 90
_cell_angle_beta 90
_cell_angle_gamma 120
_cell_formula_units_Z 6
_cell_length_a 5.894(1)
_cell_length_b 5.894(1)
_cell_length_c 43.742(6)
_cell_volume 1316.0
_refine_ls_R_factor_all 0.035
_cod_original_sg_symbol_H-M 'R -3 m H'
_cod_database_code 1008434

loop_
_symmetry_equiv_pos_as_xyz
x,y,z
-y,x-y,z
y-x,-x,z
-y,-x,z
x,x-y,z
y-x,y,z
-x,-y,-z
y,y-x,-z
x-y,x,-z
y,x,-z
-x,y-x,-z
x-y,-y,-z
1/3+x,2/3+y,2/3+z
2/3+x,1/3+y,1/3+z
1/3-y,2/3+x-y,2/3+z
2/3-y,1/3+x-y,1/3+z
1/3-x+y,2/3-x,2/3+z
2/3-x+y,1/3-x,1/3+z
1/3-y,2/3-x,2/3+z
2/3-y,1/3-x,1/3+z
1/3+x,2/3+x-y,2/3+z
2/3+x,1/3+x-y,1/3+z
1/3-x+y,2/3+y,2/3+z
2/3-x+y,1/3+y,1/3+z
1/3-x,2/3-y,2/3-z
2/3-x,1/3-y,1/3-z
1/3+y,2/3-x+y,2/3-z
2/3+y,1/3-x+y,1/3-z
1/3+x-y,2/3+x,2/3-z
2/3+x-y,1/3+x,1/3-z
1/3+y,2/3+x,2/3-z
2/3+y,1/3+x,1/3-z
1/3-x,2/3-x+y,2/3-z
2/3-x,1/3-x+y,1/3-z
1/3+x-y,2/3-y,2/3-z
2/3+x-y,1/3-y,1/3-z

loop_
_atom_site_label
_atom_site_type_symbol
_atom_site_symmetry_multiplicity
_atom_site_Wyckoff_symbol
_atom_site_fract_x
_atom_site_fract_y
_atom_site_fract_z
_atom_site_occupancy
_atom_site_attached_hydrogens
_atom_site_calc_flag
Ba1 Ba2+ 6 c 0. 0. 0.2993(6) 1. 0 d
Fe1 Fe3+ 6 c 0. 0. 0.3776(3) 1. 0 d
Co1 Co2+ 6 c 0. 0. 0.1510(5) 0.27(2) 0 d
Fe2 Fe3+ 6 c 0. 0. 0.1510(5) 0.73(2) 0 d
Fe3 Fe3+ 6 c 0. 0. 0.0651(3) 1. 0 d
Co2 Co2+ 3 b 0. 0. 0.5 0.09(4) 0 d
Fe4 Fe3+ 3 b 0. 0. 0.5 0.91(4) 0 d
Co3 Co2+ 18 h 0.5022(9) -0.5022(9) 0.1092(2) 0.20(2) 0 d
Fe5 Fe3+ 18 h 0.5022(9) -0.5022(9) 0.1092(2) 0.80(2) 0 d
Co4 Co2+ 3 a 0. 0. 0. 0.18(3) 0 d
Fe6 Fe3+ 3 a 0. 0. 0. 0.82(3) 0 d
O1 O2- 6 c 0. 0. 0.4203(4) 1. 0 d
O2 O2- 6 c 0. 0. 0.1962(6) 1. 0 d
O3 O2- 18 h 0.1564(19) -0.1564(19) 0.0288(3) 1. 0 d
O4 O2- 18 h 0.8284(10) -0.8284(10) 0.0852(3) 1. 0 d
O5 O2- 18 h 0.1794(16) -0.1794(16) 0.1378(2) 1. 0 d

loop_
_atom_type_symbol
_atom_type_oxidation_number
Ba2+ 2.000
Fe3+ 3.000
Co2+ 2.000
O2- -2.000
